data_7249869
loop_
_publ_author_name
'Israfilov, Nizami'
'Kyritsakas, Nathalie'
'Jouaiti, Abdelaziz'
'Ferlay, Sylvie'

_publ_section_title
;
 Exploring the formation of coordination polymers based on dicarboxylic
 ligands derived from fluorene and their adsorption abilities
;
_journal_name_full CrystEngComm
_journal_paper_doi 10.1039/D4CE01201A
_journal_year 2025
_chemical_formula_moiety 'C27 H18 Cu O5, solvent'
_chemical_formula_sum 'C27 H18 Cu O5 en lv so t'
_chemical_formula_weight 485.95
_space_group_crystal_system monoclinic
_space_group_IT_number 15
_space_group_name_Hall '-C 2yc'
_space_group_name_H-M_alt 'C 1 2/c 1'
_atom_sites_solution_hydrogens mixed
_audit_creation_method SHELXL-2018/3
_audit_update_record
;
2024-11-07 deposited with the CCDC.	2025-01-15 downloaded from the CCDC.
;
_cell_angle_alpha 90
_cell_angle_beta 113.655(4)
_cell_angle_gamma 90
_cell_formula_units_Z 8
_cell_length_a 28.644(6)
_cell_length_b 7.1941(14)
_cell_length_c 23.764(5)
_cell_measurement_reflns_used 6359
_cell_measurement_temperature 173(2)
_cell_measurement_theta_max 27.40
_cell_measurement_theta_min 2.88
_cell_volume 4485.5(16)
_computing_cell_refinement 'Bruker SAINT'
_computing_data_collection 'Bruker APEX2'
_computing_data_reduction 'Bruker SAINT'
_computing_molecular_graphics 'Bruker SHELXTL'
_computing_publication_material 'Bruker SHELXTL'
_computing_structure_refinement 'SHELXL-97 (Sheldrick, 1997)'
_computing_structure_solution 'SHELXS-97 (Sheldrick, 1990)'
_diffrn_ambient_temperature 173(2)
_diffrn_measured_fraction_theta_full 0.966
_diffrn_measured_fraction_theta_max 0.943
_diffrn_measurement_device_type 'Bruker APEX-II CCD'
_diffrn_measurement_method '\f and \w scans'
_diffrn_radiation_monochromator graphite
_diffrn_radiation_source 'fine-focus sealed tube'
_diffrn_radiation_type MoK\a
_diffrn_radiation_wavelength 0.71073
_diffrn_reflns_av_R_equivalents 0.0347
_diffrn_reflns_av_unetI/netI 0.0475
_diffrn_reflns_Laue_measured_fraction_full 0.966
_diffrn_reflns_Laue_measured_fraction_max 0.943
_diffrn_reflns_limit_h_max 36
_diffrn_reflns_limit_h_min -36
_diffrn_reflns_limit_k_max 7
_diffrn_reflns_limit_k_min -9
_diffrn_reflns_limit_l_max 24
_diffrn_reflns_limit_l_min -30
_diffrn_reflns_number 12284
_diffrn_reflns_point_group_measured_fraction_full 0.966
_diffrn_reflns_point_group_measured_fraction_max 0.943
_diffrn_reflns_theta_full 25.242
_diffrn_reflns_theta_max 27.423
_diffrn_reflns_theta_min 1.871
_exptl_absorpt_coefficient_mu 1.010
_exptl_absorpt_correction_T_max 0.902
_exptl_absorpt_correction_T_min 0.845
_exptl_absorpt_correction_type multi-scan
_exptl_absorpt_process_details sadabs
_exptl_crystal_colour blue
_exptl_crystal_density_diffrn 1.439
_exptl_crystal_density_meas ?
_exptl_crystal_description prism
_exptl_crystal_F_000 1992
_exptl_crystal_size_max 0.120
_exptl_crystal_size_mid 0.090
_exptl_crystal_size_min 0.090
_refine_diff_density_max 1.988
_refine_diff_density_min -1.344
_refine_diff_density_rms 0.112
_refine_ls_extinction_method none
_refine_ls_goodness_of_fit_ref 1.101
_refine_ls_hydrogen_treatment mixed
_refine_ls_matrix_type full
_refine_ls_number_parameters 304
_refine_ls_number_reflns 4830
_refine_ls_number_restraints 3
_refine_ls_restrained_S_all 1.101
_refine_ls_R_factor_all 0.0710
_refine_ls_R_factor_gt 0.0619
_refine_ls_shift/su_max 0.007
_refine_ls_shift/su_mean 0.000
_refine_ls_structure_factor_coef Fsqd
_refine_ls_weighting_details 'w=1/[\s^2^(Fo^2^)+(0.0413P)^2^+43.5835P] where P=(Fo^2^+2Fc^2^)/3'
_refine_ls_weighting_scheme calc
_refine_ls_wR_factor_gt 0.1446
_refine_ls_wR_factor_ref 0.1529
_reflns_Friedel_coverage 0.000
_reflns_number_gt 4298
_reflns_number_total 4830
_reflns_threshold_expression 'I > 2\s(I)'
_cod_data_source_file d4ce01201a2.cif
_cod_data_source_block e2105sq
_cod_depositor_comments
;
The following automatic conversions were performed:

data item '_exptl_crystal_density_meas' value 'none' was changed to
'?' -- the value is perceived as not measured.

Automatic conversion script
Id: cif_fix_values 8170 2020-07-09 18:12:32Z antanas 
;
_cod_original_cell_volume 4485.6(16)
_cod_original_sg_symbol_H-M 'C 2/c'
_cod_original_formula_sum 'C27 H18 Cu O5, solvent'
_cod_database_code 7249869
_shelx_shelxl_version_number 2018/3
_shelx_space_group_comment
;
The symmetry employed for this shelxl refinement is uniquely defined
by the following loop, which should always be used as a source of
symmetry information in preference to the above space-group names.
They are only intended as comments.
;
_shelx_estimated_absorpt_t_min 0.888
_shelx_estimated_absorpt_t_max 0.915

loop_
_space_group_symop_operation_xyz
'x, y, z'
'-x, y, -z+1/2'
'x+1/2, y+1/2, z'
'-x+1/2, y+1/2, -z+1/2'
'-x, -y, -z'
'x, -y, z-1/2'
'-x+1/2, -y+1/2, -z'
'x+1/2, -y+1/2, z-1/2'

loop_
_atom_site_label
_atom_site_type_symbol
_atom_site_fract_x
_atom_site_fract_y
_atom_site_fract_z
_atom_site_U_iso_or_equiv
_atom_site_adp_type
_atom_site_occupancy
_atom_site_site_symmetry_order
_atom_site_calc_flag
_atom_site_refinement_flags_posn
_atom_site_refinement_flags_adp
_atom_site_refinement_flags_occupancy
_atom_site_disorder_assembly
_atom_site_disorder_group
Cu1 Cu 0.03023(2) -0.14259(7) 1.01358(2) 0.01548(14) Uani 1 1 d . . . . .
C1 C 0.05800(15) 0.1707(6) 0.95943(19) 0.0210(8) Uani 1 1 d . . . . .
O1 O 0.06994(12) 0.0102(4) 0.97967(15) 0.0291(7) Uani 1 1 d . . . . .
O2 O 0.02022(12) 0.2589(4) 0.95989(17) 0.0337(8) Uani 1 1 d . . . . .
C2 C 0.09028(15) 0.2694(6) 0.93218(18) 0.0202(8) Uani 1 1 d . . . . .
C3 C 0.07507(15) 0.4397(6) 0.90270(19) 0.0230(9) Uani 1 1 d . . . . .
H3 H 0.045303 0.498852 0.902333 0.028 Uiso 1 1 calc R U . . .
C4 C 0.10338(15) 0.5239(6) 0.87367(19) 0.0222(8) Uani 1 1 d . . . . .
H4 H 0.092740 0.640535 0.853940 0.027 Uiso 1 1 calc R U . . .
C5 C 0.14690(14) 0.4396(6) 0.87318(17) 0.0179(8) Uani 1 1 d . . . . .
C6 C 0.16293(16) 0.2744(6) 0.9050(2) 0.0263(9) Uani 1 1 d . . . . .
H6 H 0.193553 0.218011 0.907055 0.032 Uiso 1 1 calc R U . . .
C7 C 0.13489(16) 0.1891(7) 0.9342(2) 0.0262(9) Uani 1 1 d . . . . .
H7 H 0.146475 0.075382 0.955600 0.031 Uiso 1 1 calc R U . . .
C8 C 0.17828(13) 0.5318(6) 0.84086(17) 0.0163(7) Uani 1 1 d . . . . .
C9 C 0.21419(15) 0.3934(6) 0.82862(18) 0.0196(8) Uani 1 1 d . . . . .
C10 C 0.20256(17) 0.2464(6) 0.7879(2) 0.0279(9) Uani 1 1 d . . . . .
H10 H 0.168178 0.221512 0.761246 0.034 Uiso 1 1 calc R U . . .
C11 C 0.24196(18) 0.1346(7) 0.7864(2) 0.0308(10) Uani 1 1 d . . . . .
H11 H 0.234154 0.033460 0.758350 0.037 Uiso 1 1 calc R U . . .
C12 C 0.29244(19) 0.1694(7) 0.8253(2) 0.0329(11) Uani 1 1 d . . . . .
H12 H 0.318655 0.089489 0.824731 0.040 Uiso 1 1 calc R U . . .
C13 C 0.30462(16) 0.3203(7) 0.8649(2) 0.0284(10) Uani 1 1 d . . . . .
H13 H 0.339083 0.346088 0.891058 0.034 Uiso 1 1 calc R U . . .
C14 C 0.26564(14) 0.4328(6) 0.86567(18) 0.0209(8) Uani 1 1 d . . . . .
C15 C 0.26754(14) 0.6028(6) 0.89968(18) 0.0204(8) Uani 1 1 d . . . . .
C16 C 0.30950(16) 0.7043(7) 0.93898(19) 0.0263(9) Uani 1 1 d . . . . .
H16 H 0.343183 0.663450 0.947383 0.032 Uiso 1 1 calc R U . . .
C17 C 0.30122(17) 0.8655(7) 0.9655(2) 0.0294(10) Uani 1 1 d . . . . .
H17 H 0.329357 0.937228 0.991883 0.035 Uiso 1 1 calc R U . . .
C18 C 0.25195(17) 0.9223(7) 0.95373(19) 0.0269(9) Uani 1 1 d . . . . .
H18 H 0.246769 1.031034 0.973152 0.032 Uiso 1 1 calc R U . . .
C19 C 0.20989(16) 0.8233(6) 0.91401(18) 0.0236(9) Uani 1 1 d . . . . .
H19 H 0.176290 0.864211 0.906055 0.028 Uiso 1 1 calc R U . . .
C20 C 0.21785(14) 0.6645(6) 0.88634(17) 0.0189(8) Uani 1 1 d . . . . .
C21 C 0.14251(14) 0.6237(6) 0.78111(18) 0.0194(8) Uani 1 1 d . . . . .
C22 C 0.10228(15) 0.5201(6) 0.73758(19) 0.0233(9) Uani 1 1 d . . . . .
H22 H 0.096229 0.396922 0.747441 0.028 Uiso 1 1 calc R U . . .
C23 C 0.07154(16) 0.5934(6) 0.68108(18) 0.0243(9) Uani 1 1 d . . . . .
H23 H 0.045170 0.520142 0.652218 0.029 Uiso 1 1 calc R U . . .
C24 C 0.07937(15) 0.7751(6) 0.66661(17) 0.0200(8) Uani 1 1 d . . . . .
C25 C 0.11746(16) 0.8802(6) 0.70958(18) 0.0238(9) Uani 1 1 d . . . . .
H25 H 0.122373 1.005260 0.700279 0.029 Uiso 1 1 calc R U . . .
C26 C 0.14882(16) 0.8053(6) 0.76645(18) 0.0231(9) Uani 1 1 d . . . . .
H26 H 0.174756 0.879940 0.795364 0.028 Uiso 1 1 calc R U . . .
C27 C 0.04810(15) 0.8574(6) 0.60458(18) 0.0208(8) Uani 1 1 d . . . . .
O3 O 0.06153(12) 1.0134(4) 0.59219(13) 0.0276(7) Uani 1 1 d . . . . .
O4 O -0.01074(12) -0.2359(5) 0.93133(14) 0.0321(8) Uani 1 1 d . . . . .
O5 O 0.07363(12) -0.4045(4) 1.03912(15) 0.0291(7) Uani 1 1 d D . . . .
H5A H 0.0907(18) -0.389(7) 1.0761(10) 0.041 Uiso 1 1 d D U . . .
H5B H 0.065(2) -0.497(5) 1.0163(18) 0.041 Uiso 1 1 d D U . . .

loop_
_atom_site_aniso_label
_atom_site_aniso_U_11
_atom_site_aniso_U_22
_atom_site_aniso_U_33
_atom_site_aniso_U_23
_atom_site_aniso_U_13
_atom_site_aniso_U_12
Cu1 0.0160(2) 0.0143(3) 0.0172(2) -0.00112(17) 0.00778(18) -0.00119(17)
C1 0.0233(18) 0.018(2) 0.025(2) -0.0022(16) 0.0136(16) -0.0022(15)
O1 0.0273(15) 0.0245(18) 0.0444(19) 0.0131(14) 0.0239(14) 0.0051(12)
O2 0.0372(17) 0.0184(17) 0.064(2) 0.0106(15) 0.0399(17) 0.0060(13)
C2 0.0219(18) 0.021(2) 0.0224(19) 0.0002(16) 0.0140(16) -0.0004(15)
C3 0.0192(18) 0.026(2) 0.027(2) 0.0048(17) 0.0131(16) 0.0037(16)
C4 0.0201(18) 0.021(2) 0.026(2) 0.0089(16) 0.0091(16) 0.0043(15)
C5 0.0176(17) 0.019(2) 0.0186(17) 0.0049(15) 0.0091(14) 0.0005(15)
C6 0.028(2) 0.026(2) 0.033(2) 0.0101(18) 0.0211(18) 0.0069(17)
C7 0.029(2) 0.024(2) 0.034(2) 0.0102(18) 0.0221(19) 0.0079(17)
C8 0.0157(16) 0.017(2) 0.0190(18) 0.0048(15) 0.0093(14) -0.0005(14)
C9 0.0220(18) 0.016(2) 0.0245(19) 0.0044(15) 0.0133(16) -0.0018(15)
C10 0.029(2) 0.024(2) 0.034(2) -0.0038(19) 0.0167(19) -0.0071(18)
C11 0.039(2) 0.025(2) 0.038(2) -0.0065(19) 0.026(2) -0.0060(19)
C12 0.040(3) 0.022(2) 0.048(3) -0.003(2) 0.029(2) 0.0060(19)
C13 0.024(2) 0.033(3) 0.032(2) 0.0008(19) 0.0148(18) 0.0063(18)
C14 0.0185(18) 0.022(2) 0.0240(19) 0.0047(16) 0.0105(15) 0.0007(16)
C15 0.0178(17) 0.024(2) 0.0188(18) 0.0027(16) 0.0065(15) -0.0002(15)
C16 0.0219(19) 0.030(3) 0.027(2) -0.0024(18) 0.0090(17) -0.0019(17)
C17 0.028(2) 0.031(3) 0.023(2) -0.0007(18) 0.0043(17) -0.0047(18)
C18 0.037(2) 0.022(2) 0.020(2) -0.0008(16) 0.0095(18) 0.0036(18)
C19 0.0250(19) 0.021(2) 0.023(2) 0.0032(16) 0.0077(16) 0.0032(16)
C20 0.0205(18) 0.021(2) 0.0168(17) 0.0034(15) 0.0088(15) 0.0008(15)
C21 0.0172(17) 0.023(2) 0.0189(18) 0.0026(15) 0.0079(15) -0.0030(15)
C22 0.025(2) 0.020(2) 0.023(2) 0.0043(16) 0.0065(16) -0.0040(16)
C23 0.0247(19) 0.026(2) 0.0192(19) 0.0021(16) 0.0053(16) -0.0063(17)
C24 0.0207(18) 0.022(2) 0.0178(18) 0.0025(15) 0.0082(15) -0.0008(15)
C25 0.029(2) 0.019(2) 0.0193(19) 0.0040(16) 0.0048(16) -0.0052(16)
C26 0.0258(19) 0.021(2) 0.0183(19) 0.0002(16) 0.0044(16) -0.0051(16)
C27 0.0188(17) 0.022(2) 0.0186(18) -0.0011(16) 0.0048(15) 0.0033(15)
O3 0.0359(17) 0.0221(17) 0.0163(14) 0.0036(12) 0.0015(12) -0.0070(13)
O4 0.0333(16) 0.0261(18) 0.0253(16) -0.0069(13) -0.0006(13) 0.0102(14)
O5 0.0291(16) 0.0202(17) 0.0354(18) -0.0014(14) 0.0104(14) 0.0044(13)

loop_
_atom_type_symbol
_atom_type_description
_atom_type_scat_dispersion_real
_atom_type_scat_dispersion_imag
_atom_type_scat_source
C C 0.0033 0.0016 'International Tables Vol C Tables 4.2.6.8 and 6.1.1.4'
H H 0.0000 0.0000 'International Tables Vol C Tables 4.2.6.8 and 6.1.1.4'
Cu Cu 0.3201 1.2651 'International Tables Vol C Tables 4.2.6.8 and 6.1.1.4'
O O 0.0106 0.0060 'International Tables Vol C Tables 4.2.6.8 and 6.1.1.4'

loop_
_geom_angle_atom_site_label_1
_geom_angle_atom_site_label_2
_geom_angle_atom_site_label_3
_geom_angle
_geom_angle_site_symmetry_1
_geom_angle_site_symmetry_3
_geom_angle_publ_flag
O4 Cu1 O3 169.33(13) . 6_566 ?
O4 Cu1 O1 89.77(15) . . ?
O3 Cu1 O1 90.40(15) 6_566 . ?
O4 Cu1 O2 87.20(16) . 5_557 ?
O3 Cu1 O2 90.58(15) 6_566 5_557 ?
O1 Cu1 O2 168.71(13) . 5_557 ?
O4 Cu1 O5 91.60(13) . . ?
O3 Cu1 O5 98.73(12) 6_566 . ?
O1 Cu1 O5 103.59(13) . . ?
O2 Cu1 O5 87.37(13) 5_557 . ?
O4 Cu1 Cu1 87.11(9) . 5_557 ?
O3 Cu1 Cu1 82.30(9) 6_566 5_557 ?
O1 Cu1 Cu1 83.93(9) . 5_557 ?
O2 Cu1 Cu1 85.06(9) 5_557 5_557 ?
O5 Cu1 Cu1 172.37(9) . 5_557 ?
O1 C1 O2 124.6(4) . . ?
O1 C1 C2 118.9(4) . . ?
O2 C1 C2 116.4(4) . . ?
C1 O1 Cu1 124.1(3) . . ?
C1 O2 Cu1 122.0(3) . 5_557 ?
C7 C2 C3 118.9(4) . . ?
C7 C2 C1 120.4(4) . . ?
C3 C2 C1 120.7(4) . . ?
C2 C3 C4 120.3(4) . . ?
C2 C3 H3 119.9 . . ?
C4 C3 H3 119.9 . . ?
C5 C4 C3 121.0(4) . . ?
C5 C4 H4 119.5 . . ?
C3 C4 H4 119.5 . . ?
C6 C5 C4 118.1(4) . . ?
C6 C5 C8 120.6(3) . . ?
C4 C5 C8 121.3(4) . . ?
C5 C6 C7 121.2(4) . . ?
C5 C6 H6 119.4 . . ?
C7 C6 H6 119.4 . . ?
C2 C7 C6 120.4(4) . . ?
C2 C7 H7 119.8 . . ?
C6 C7 H7 119.8 . . ?
C21 C8 C9 110.7(3) . . ?
C21 C8 C20 114.4(3) . . ?
C9 C8 C20 100.0(3) . . ?
C21 C8 C5 109.9(3) . . ?
C9 C8 C5 112.4(3) . . ?
C20 C8 C5 109.1(3) . . ?
C10 C9 C14 119.3(4) . . ?
C10 C9 C8 129.5(4) . . ?
C14 C9 C8 111.2(4) . . ?
C9 C10 C11 119.3(4) . . ?
C9 C10 H10 120.4 . . ?
C11 C10 H10 120.4 . . ?
C12 C11 C10 120.9(4) . . ?
C12 C11 H11 119.6 . . ?
C10 C11 H11 119.6 . . ?
C13 C12 C11 120.2(4) . . ?
C13 C12 H12 119.9 . . ?
C11 C12 H12 119.9 . . ?
C14 C13 C12 118.8(4) . . ?
C14 C13 H13 120.6 . . ?
C12 C13 H13 120.6 . . ?
C13 C14 C9 121.4(4) . . ?
C13 C14 C15 130.4(4) . . ?
C9 C14 C15 108.2(3) . . ?
C16 C15 C20 120.6(4) . . ?
C16 C15 C14 129.9(4) . . ?
C20 C15 C14 109.4(3) . . ?
C17 C16 C15 118.9(4) . . ?
C17 C16 H16 120.5 . . ?
C15 C16 H16 120.5 . . ?
C18 C17 C16 120.1(4) . . ?
C18 C17 H17 120.0 . . ?
C16 C17 H17 120.0 . . ?
C17 C18 C19 121.4(4) . . ?
C17 C18 H18 119.3 . . ?
C19 C18 H18 119.3 . . ?
C20 C19 C18 118.8(4) . . ?
C20 C19 H19 120.6 . . ?
C18 C19 H19 120.6 . . ?
C19 C20 C15 120.1(4) . . ?
C19 C20 C8 129.0(4) . . ?
C15 C20 C8 110.9(4) . . ?
C26 C21 C22 117.7(4) . . ?
C26 C21 C8 122.4(4) . . ?
C22 C21 C8 119.9(4) . . ?
C23 C22 C21 121.7(4) . . ?
C23 C22 H22 119.2 . . ?
C21 C22 H22 119.2 . . ?
C22 C23 C24 119.7(4) . . ?
C22 C23 H23 120.2 . . ?
C24 C23 H23 120.2 . . ?
C25 C24 C23 119.3(4) . . ?
C25 C24 C27 119.4(4) . . ?
C23 C24 C27 121.3(4) . . ?
C24 C25 C26 121.0(4) . . ?
C24 C25 H25 119.5 . . ?
C26 C25 H25 119.5 . . ?
C21 C26 C25 120.7(4) . . ?
C21 C26 H26 119.7 . . ?
C25 C26 H26 119.7 . . ?
O3 C27 O4 124.9(4) . 2_566 ?
O3 C27 C24 117.5(4) . . ?
O4 C27 C24 117.6(4) 2_566 . ?
C27 O3 Cu1 125.6(3) . 6_565 ?
C27 O4 Cu1 120.0(3) 2_546 . ?
Cu1 O5 H5A 102(4) . . ?
Cu1 O5 H5B 121(4) . . ?
H5A O5 H5B 134(4) . . ?

loop_
_geom_bond_atom_site_label_1
_geom_bond_atom_site_label_2
_geom_bond_distance
_geom_bond_site_symmetry_2
_geom_bond_publ_flag
Cu1 O4 1.951(3) . ?
Cu1 O3 1.953(3) 6_566 ?
Cu1 O1 1.972(3) . ?
Cu1 O2 1.979(3) 5_557 ?
Cu1 O5 2.204(3) . ?
Cu1 Cu1 2.5938(10) 5_557 ?
C1 O1 1.244(5) . ?
C1 O2 1.259(5) . ?
C1 C2 1.503(5) . ?
C2 C7 1.385(5) . ?
C2 C3 1.391(6) . ?
C3 C4 1.396(6) . ?
C3 H3 0.9500 . ?
C4 C5 1.390(5) . ?
C4 H4 0.9500 . ?
C5 C6 1.385(6) . ?
C5 C8 1.546(5) . ?
C6 C7 1.396(6) . ?
C6 H6 0.9500 . ?
C7 H7 0.9500 . ?
C8 C21 1.528(5) . ?
C8 C9 1.541(5) . ?
C8 C20 1.543(5) . ?
C9 C10 1.381(6) . ?
C9 C14 1.409(5) . ?
C10 C11 1.398(6) . ?
C10 H10 0.9500 . ?
C11 C12 1.391(7) . ?
C11 H11 0.9500 . ?
C12 C13 1.387(7) . ?
C12 H12 0.9500 . ?
C13 C14 1.385(6) . ?
C13 H13 0.9500 . ?
C14 C15 1.455(6) . ?
C15 C16 1.396(6) . ?
C15 C20 1.400(5) . ?
C16 C17 1.386(7) . ?
C16 H16 0.9500 . ?
C17 C18 1.385(6) . ?
C17 H17 0.9500 . ?
C18 C19 1.392(6) . ?
C18 H18 0.9500 . ?
C19 C20 1.382(6) . ?
C19 H19 0.9500 . ?
C21 C26 1.383(6) . ?
C21 C22 1.413(5) . ?
C22 C23 1.381(6) . ?
C22 H22 0.9500 . ?
C23 C24 1.393(6) . ?
C23 H23 0.9500 . ?
C24 C25 1.382(6) . ?
C24 C27 1.505(5) . ?
C25 C26 1.396(5) . ?
C25 H25 0.9500 . ?
C26 H26 0.9500 . ?
C27 O3 1.259(5) . ?
C27 O4 1.261(5) 2_566 ?
O5 H5A 0.825(18) . ?
O5 H5B 0.832(18) . ?

loop_
_geom_torsion_atom_site_label_1
_geom_torsion_atom_site_label_2
_geom_torsion_atom_site_label_3
_geom_torsion_atom_site_label_4
_geom_torsion
_geom_torsion_site_symmetry_1
_geom_torsion_site_symmetry_2
_geom_torsion_site_symmetry_3
_geom_torsion_site_symmetry_4
_geom_torsion_publ_flag
O2 C1 O1 Cu1 2.7(6) . . . . ?
C2 C1 O1 Cu1 -177.3(3) . . . . ?
O1 C1 O2 Cu1 -6.0(6) . . . 5_557 ?
C2 C1 O2 Cu1 173.9(3) . . . 5_557 ?
O1 C1 C2 C7 -5.3(6) . . . . ?
O2 C1 C2 C7 174.7(4) . . . . ?
O1 C1 C2 C3 172.5(4) . . . . ?
O2 C1 C2 C3 -7.4(6) . . . . ?
C7 C2 C3 C4 2.5(6) . . . . ?
C1 C2 C3 C4 -175.4(4) . . . . ?
C2 C3 C4 C5 0.4(6) . . . . ?
C3 C4 C5 C6 -3.3(6) . . . . ?
C3 C4 C5 C8 179.7(4) . . . . ?
C4 C5 C6 C7 3.3(7) . . . . ?
C8 C5 C6 C7 -179.7(4) . . . . ?
C3 C2 C7 C6 -2.5(7) . . . . ?
C1 C2 C7 C6 175.3(4) . . . . ?
C5 C6 C7 C2 -0.4(7) . . . . ?
C6 C5 C8 C21 144.3(4) . . . . ?
C4 C5 C8 C21 -38.8(5) . . . . ?
C6 C5 C8 C9 20.5(5) . . . . ?
C4 C5 C8 C9 -162.6(4) . . . . ?
C6 C5 C8 C20 -89.5(5) . . . . ?
C4 C5 C8 C20 87.4(4) . . . . ?
C21 C8 C9 C10 -53.7(5) . . . . ?
C20 C8 C9 C10 -174.7(4) . . . . ?
C5 C8 C9 C10 69.7(5) . . . . ?
C21 C8 C9 C14 125.7(4) . . . . ?
C20 C8 C9 C14 4.7(4) . . . . ?
C5 C8 C9 C14 -110.9(4) . . . . ?
C14 C9 C10 C11 2.9(6) . . . . ?
C8 C9 C10 C11 -177.7(4) . . . . ?
C9 C10 C11 C12 0.2(7) . . . . ?
C10 C11 C12 C13 -2.3(7) . . . . ?
C11 C12 C13 C14 1.2(7) . . . . ?
C12 C13 C14 C9 2.0(7) . . . . ?
C12 C13 C14 C15 -176.4(4) . . . . ?
C10 C9 C14 C13 -4.1(6) . . . . ?
C8 C9 C14 C13 176.5(4) . . . . ?
C10 C9 C14 C15 174.7(4) . . . . ?
C8 C9 C14 C15 -4.8(4) . . . . ?
C13 C14 C15 C16 3.2(8) . . . . ?
C9 C14 C15 C16 -175.4(4) . . . . ?
C13 C14 C15 C20 -178.7(4) . . . . ?
C9 C14 C15 C20 2.7(5) . . . . ?
C20 C15 C16 C17 1.2(6) . . . . ?
C14 C15 C16 C17 179.1(4) . . . . ?
C15 C16 C17 C18 1.0(7) . . . . ?
C16 C17 C18 C19 -1.8(7) . . . . ?
C17 C18 C19 C20 0.5(6) . . . . ?
C18 C19 C20 C15 1.7(6) . . . . ?
C18 C19 C20 C8 -179.7(4) . . . . ?
C16 C15 C20 C19 -2.5(6) . . . . ?
C14 C15 C20 C19 179.2(4) . . . . ?
C16 C15 C20 C8 178.7(4) . . . . ?
C14 C15 C20 C8 0.4(4) . . . . ?
C21 C8 C20 C19 60.1(5) . . . . ?
C9 C8 C20 C19 178.4(4) . . . . ?
C5 C8 C20 C19 -63.5(5) . . . . ?
C21 C8 C20 C15 -121.3(4) . . . . ?
C9 C8 C20 C15 -2.9(4) . . . . ?
C5 C8 C20 C15 115.2(4) . . . . ?
C9 C8 C21 C26 -105.3(4) . . . . ?
C20 C8 C21 C26 6.7(5) . . . . ?
C5 C8 C21 C26 129.9(4) . . . . ?
C9 C8 C21 C22 72.4(4) . . . . ?
C20 C8 C21 C22 -175.5(3) . . . . ?
C5 C8 C21 C22 -52.4(5) . . . . ?
C26 C21 C22 C23 2.9(6) . . . . ?
C8 C21 C22 C23 -175.0(4) . . . . ?
C21 C22 C23 C24 -1.3(7) . . . . ?
C22 C23 C24 C25 -0.9(6) . . . . ?
C22 C23 C24 C27 177.5(4) . . . . ?
C23 C24 C25 C26 1.6(7) . . . . ?
C27 C24 C25 C26 -176.9(4) . . . . ?
C22 C21 C26 C25 -2.2(6) . . . . ?
C8 C21 C26 C25 175.6(4) . . . . ?
C24 C25 C26 C21 0.1(7) . . . . ?
C25 C24 C27 O3 7.1(6) . . . . ?
C23 C24 C27 O3 -171.3(4) . . . . ?
C25 C24 C27 O4 -173.6(4) . . . 2_566 ?
C23 C24 C27 O4 8.0(6) . . . 2_566 ?
O4 C27 O3 Cu1 -3.2(6) 2_566 . . 6_565 ?
C24 C27 O3 Cu1 176.0(3) . . . 6_565 ?
